data_1566085
loop_
_publ_author_name
'Cordaro, Giulio'
'Flura, Aurelien'
'Donazzi, Alessandro'
'Pelosato, Renato'
'Mauvy, Fabrice'
'Cristiani, Cinzia'
'Dotelli, Giovanni'
'Grenier, Jean-Claude'

_publ_contact_author_email giulio.cordaro@polimi.it
_publ_contact_author_name 'Giulio Cordaro'
_publ_section_title
;
 Synthesis and Characterization of Praseodymium Cuprates Compounds as
 Innovative and Efficient Oxygen Electrode for IT-SOFCs
;
_journal_name_full 'ECS Transaction'
_journal_page_first 1279
_journal_page_last 1289
_journal_volume 41
_journal_year 2019
_chemical_formula_sum 'Ba1.709 Cu3 O6.745 Pr1.291'
_chemical_formula_weight 715.16
_space_group_IT_number 47
_space_group_name_Hall '-P 2 2'
_space_group_name_H-M_alt 'P m m m'
_symmetry_cell_setting orthorhombic
_symmetry_Int_Tables_number 47
_symmetry_space_group_name_Hall '-P 2 2'
_symmetry_space_group_name_H-M 'P m m m'
_cell_angle_alpha 90
_cell_angle_beta 90
_cell_angle_gamma 90
_cell_formula_units_Z 1
_cell_length_a 3.866281
_cell_length_b 3.925154
_cell_length_c 11.709071
_cell_volume 177.694
_exptl_crystal_density_diffrn 6.6832
_cod_data_source_file PrBa2Cu3O7-d_5C_Orthorhombic.cif
_cod_data_source_block Pr123ortho5C
_cod_database_code 1566085

loop_
_space_group_symop_id
_space_group_symop_operation_xyz
1 x,y,z
2 -x,y,z
3 x,-y,z
4 -x,-y,z
5 -x,-y,-z
6 x,-y,-z
7 -x,y,-z
8 x,y,-z

loop_
_atom_site_label
_atom_site_type_symbol
_atom_site_fract_x
_atom_site_fract_y
_atom_site_fract_z
_atom_site_occupancy
_atom_site_adp_type
_atom_site_U_iso_or_equiv
_atom_site_symmetry_multiplicity
Ba Ba2+ 0.50000 0.50000 0.18014 0.854384 Uiso 0.035 2
Cu_1 Cu2+ 0.00000 0.00000 0.00000 1.000 Uiso 0.008 1
Cu_2 Cu2+ 0.00000 0.00000 0.35229 1.000 Uiso 0.00762073 2
Pr_1 Pr3+ 0.50000 0.50000 0.50000 1.000 Uiso 0.005 1
Pr_2 Pr3+ 0.50000 0.50000 0.180144 0.145616 Uiso 0.0353615 2
O_1 O2- 0.00000 0.00000 0.16287 1.000 Uiso 0.026 2
O_2 O2- 0.00000 0.50000 0.20018 1.000 Uiso 0.0255031 2
O_3 O2- 0.50000 0.00000 0.40290 1.000 Uiso 0.0255031 2
O_4 O2- 0.00000 0.50000 0.00000 0.745 Uiso 0.0255031 1

loop_
_atom_type_symbol
_atom_type_number_in_cell
Ba2+ 1.709
Cu2+ 3
O2- 6.745
Pr3+ 1.291
